data_2206907
loop_
_publ_author_name
'Peter Hammersh\/oj'
'J\/orn B. Christensen'

_publ_section_title
;
 Diethyl 4,7-dimethoxyindan-2,2-dicarboxylate
;
_journal_coeditor_code CI6634
_journal_issue 10
_journal_name_full 'Acta Crystallographica Section E'
_journal_page_first o3468
_journal_page_last o3469
_journal_paper_doi 10.1107/S1600536805030217
_journal_volume 61
_journal_year 2005
_chemical_formula_iupac 'C17 H22 O6'
_chemical_formula_moiety 'C17 H22 O6'
_chemical_formula_sum 'C17 H22 O6'
_chemical_formula_weight 322.35
_chemical_melting_point 90.0(10)
_chemical_name_common
;
4,7-Dimethoxy-indan-2,2-dicarboxylic acid diethyl ester
;
_chemical_name_systematic
;
4,7-Dimethoxy-indan-2,2-dicarboxylic acid diethyl ester
;
_space_group_IT_number 14
_symmetry_cell_setting monoclinic
_symmetry_space_group_name_Hall '-P 2ybc'
_symmetry_space_group_name_H-M 'P 1 21/c 1'
_atom_sites_solution_hydrogens geom
_atom_sites_solution_primary direct
_atom_sites_solution_secondary difmap
_cell_angle_alpha 90.000
_cell_angle_beta 90.232(7)
_cell_angle_gamma 90.000
_cell_formula_units_Z 8
_cell_length_a 16.5690(10)
_cell_length_b 8.0330(10)
_cell_length_c 24.643(3)
_cell_measurement_reflns_used 37980
_cell_measurement_temperature 122(2)
_cell_measurement_theta_max 39.97
_cell_measurement_theta_min 1.23
_cell_volume 3279.9(6)
_computing_cell_refinement 'DIRAX (Duisenberg, 1992)'
_computing_data_collection 'COLLECT (Nonius, 1999)'
_computing_data_reduction 'EVALCCD (Duisenberg et al., 2003)'
_computing_molecular_graphics 'ORTEPIII (Burnett & Johnson, 1996)'
_computing_structure_refinement 'SHELXL97 (Sheldrick, 1997)'
_computing_structure_solution 'SHELXS97 (Sheldrick, 1997)'
_diffrn_ambient_temperature 122(2)
_diffrn_measured_fraction_theta_full 0.994
_diffrn_measured_fraction_theta_max 0.994
_diffrn_measurement_device_type 'Nonius KappaCCD area-detector'
_diffrn_measurement_method '\w and \f scans'
_diffrn_radiation_monochromator graphite
_diffrn_radiation_source 'fine-focus sealed tube'
_diffrn_radiation_type MoK\a
_diffrn_radiation_wavelength 0.71073
_diffrn_reflns_av_R_equivalents 0.0793
_diffrn_reflns_av_sigmaI/netI 0.0564
_diffrn_reflns_limit_h_max 29
_diffrn_reflns_limit_h_min -29
_diffrn_reflns_limit_k_max 14
_diffrn_reflns_limit_k_min -14
_diffrn_reflns_limit_l_max 44
_diffrn_reflns_limit_l_min -43
_diffrn_reflns_number 141916
_diffrn_reflns_theta_full 39.97
_diffrn_reflns_theta_max 39.97
_diffrn_reflns_theta_min 1.23
_diffrn_standards_decay_% 0
_diffrn_standards_number 0
_exptl_absorpt_coefficient_mu 0.099
_exptl_absorpt_correction_T_max 0.988
_exptl_absorpt_correction_T_min 0.977
_exptl_absorpt_correction_type integration
_exptl_absorpt_process_details
;
Gaussian integration (Coppens, 1970)
;
_exptl_crystal_colour white
_exptl_crystal_density_diffrn 1.306
_exptl_crystal_density_method 'not measured'
_exptl_crystal_description Prism
_exptl_crystal_F_000 1376
_exptl_crystal_size_max 0.4
_exptl_crystal_size_mid 0.31
_exptl_crystal_size_min 0.25
_refine_diff_density_max 0.650
_refine_diff_density_min -0.321
_refine_ls_extinction_method none
_refine_ls_goodness_of_fit_ref 1.077
_refine_ls_hydrogen_treatment constr
_refine_ls_matrix_type full
_refine_ls_number_parameters 415
_refine_ls_number_reflns 20169
_refine_ls_number_restraints 0
_refine_ls_restrained_S_all 1.077
_refine_ls_R_factor_all 0.1238
_refine_ls_R_factor_gt 0.0611
_refine_ls_shift/su_max 0.001
_refine_ls_shift/su_mean <0.001
_refine_ls_structure_factor_coef Fsqd
_refine_ls_weighting_details 'calc w=1/[\s^2^(Fo^2^)+(0.0458P)^2^+1.6487P] where P=(Fo^2^+2Fc^2^)/3'
_refine_ls_weighting_scheme calc
_refine_ls_wR_factor_gt 0.1190
_refine_ls_wR_factor_ref 0.1487
_reflns_number_gt 12472
_reflns_number_total 20169
_reflns_threshold_expression 'I > 2\s(I)'
_cod_data_source_file ci6634.cif
_cod_data_source_block I
_cod_depositor_comments
;
The following automatic conversions were performed:
'_symmetry_cell_setting' value 'Monoclinic' changed to 'monoclinic'
according to '/home/saulius/struct/CIF-dictionaries/cif_core.dic'
dictionary named 'cif_core.dic' version 2.4.1 from
2010-06-29.

'_exptl_absorpt_correction_type' value 'Integration' changed
to 'integration' according to
'/home/saulius/struct/CIF-dictionaries/cif_core.dic' dictionary named
'cif_core.dic' version 2.4.1 from 2010-06-29.

Automatic conversion script
Id: cif_fix_enum 1527 2010-12-29 10:47:43Z saulius 

The following automatic conversions were performed:

'_chemical_melting_point' value '89-91' was changed to '90.0(10)' -
the average value was taken and precision was estimated.

Automatic conversion script
Id: cif_fix_values 1646 2011-03-28 12:23:43Z adriana 

The following automatic conversions were performed:

'_chemical_melting_point' value '89-91' was changed to '90.0(10)' -
the average value was taken and precision was
estimated.

'_symmetry_cell_setting' value 'Monoclinic' changed to
'monoclinic' according to
/home/saulius/struct/CIF-dictionaries/cif_core.dic dictionary named
'cif_core.dic' version 2.4.1 from
2010-06-29.

'_exptl_absorpt_correction_type' value 'Integration'
changed to 'integration' according to
/home/saulius/struct/CIF-dictionaries/cif_core.dic dictionary named
'cif_core.dic' version 2.4.1 from 2010-06-29.

Automatic conversion script
Id: cif_fix_values 1715 2011-07-08 13:25:40Z adriana 
;
_cod_original_sg_symbol_H-M 'P 21/c'
_cod_database_code 2206907
_cod_database_fobs_code 2206907

loop_
_symmetry_equiv_pos_as_xyz
'x, y, z'
'-x, y+1/2, -z+1/2'
'-x, -y, -z'
'x, -y-1/2, z-1/2'

loop_
_atom_site_label
_atom_site_fract_x
_atom_site_fract_y
_atom_site_fract_z
_atom_site_U_iso_or_equiv
_atom_site_adp_type
_atom_site_calc_flag
_atom_site_refinement_flags
_atom_site_occupancy
_atom_site_type_symbol
O4A 0.20679(4) 0.02074(9) 0.14428(3) 0.01754(14) Uani d . 1 O
O6A 0.22760(4) 0.25356(10) 0.04459(3) 0.01592(13) Uani d . 1 O
O2A 0.12138(5) 0.56579(10) 0.27136(3) 0.01918(14) Uani d . 1 O
C15A 0.21874(5) 0.33738(11) 0.09126(3) 0.01170(14) Uani d . 1 C
C8A 0.14460(5) 0.27318(12) 0.12166(3) 0.01201(15) Uani d . 1 C
C6A 0.04851(5) 0.49335(12) 0.13400(4) 0.01317(15) Uani d . 1 C
O5A 0.26120(4) 0.45082(10) 0.10572(3) 0.01879(14) Uani d . 1 O
O1A -0.04205(5) 0.62979(10) 0.07525(3) 0.02082(15) Uani d . 1 O
C7A 0.06894(5) 0.35552(12) 0.09522(4) 0.01372(15) Uani d . 1 C
H7AA 0.0815 0.3999 0.0587 0.016 Uiso d R 1 H
H7AB 0.0239 0.2750 0.0921 0.016 Uiso d R 1 H
O3A 0.09540(5) 0.00340(10) 0.09150(3) 0.02273(16) Uani d . 1 O
C5A 0.09015(5) 0.47810(12) 0.18247(4) 0.01336(15) Uani d . 1 C
C4A 0.07798(6) 0.59239(12) 0.22464(4) 0.01504(16) Uani d . 1 C
C12A 0.14426(5) 0.08394(12) 0.11657(4) 0.01366(15) Uani d . 1 C
C9A 0.14608(6) 0.33060(12) 0.18189(3) 0.01412(16) Uani d . 1 C
H9AA 0.1263 0.2415 0.2062 0.017 Uiso d R 1 H
H9AB 0.2013 0.3629 0.1933 0.017 Uiso d R 1 H
C2A -0.01702(6) 0.73953(13) 0.16671(4) 0.01848(18) Uani d . 1 C
H2A -0.0532 0.8299 0.1614 0.022 Uiso d R 1 H
C3A 0.02404(6) 0.72295(13) 0.21627(4) 0.01808(18) Uani d . 1 C
H3A 0.0150 0.8016 0.2444 0.022 Uiso d R 1 H
C1A -0.00533(5) 0.62478(12) 0.12523(4) 0.01547(16) Uani d . 1 C
C13A 0.21703(7) -0.15930(13) 0.14312(4) 0.01989(19) Uani d . 1 C
H13AA 0.2450 -0.1934 0.1095 0.024 Uiso d R 1 H
H13AB 0.1638 -0.2151 0.1442 0.024 Uiso d R 1 H
C16A 0.29430(6) 0.30090(14) 0.00920(4) 0.01825(18) Uani d . 1 C
H16AA 0.2998 0.4236 0.0091 0.022 Uiso d R 1 H
H16AB 0.2823 0.2647 -0.0284 0.022 Uiso d R 1 H
C14A 0.26637(7) -0.20705(14) 0.19192(5) 0.0248(2) Uani d . 1 C
H14AA 0.2744 -0.3279 0.1923 0.030 Uiso d R 1 H
H14AB 0.2380 -0.1731 0.2249 0.030 Uiso d R 1 H
H14AC 0.3189 -0.1512 0.1904 0.030 Uiso d R 1 H
C11A -0.08171(7) 0.78205(15) 0.06158(5) 0.0240(2) Uani d . 1 C
H11AA -0.1056 0.7725 0.0253 0.029 Uiso d R 1 H
H11AB -0.0425 0.8733 0.0620 0.029 Uiso d R 1 H
H11AC -0.1243 0.8047 0.0881 0.029 Uiso d R 1 H
C10A 0.10645(8) 0.67788(17) 0.31499(4) 0.0275(2) Uani d . 1 C
H10AA 0.1404 0.6477 0.3461 0.033 Uiso d R 1 H
H10AB 0.0495 0.6714 0.3254 0.033 Uiso d R 1 H
H10AC 0.1192 0.7917 0.3035 0.033 Uiso d R 1 H
C17A 0.37225(7) 0.22424(19) 0.02761(5) 0.0303(3) Uani d . 1 C
H17AA 0.4157 0.2585 0.0032 0.036 Uiso d R 1 H
H17AB 0.3673 0.1027 0.0271 0.036 Uiso d R 1 H
H17AC 0.3847 0.2614 0.0646 0.036 Uiso d R 1 H
O6B 0.29724(4) 0.93312(9) 0.35140(3) 0.01548(13) Uani d . 1 O
O1B 0.38817(5) 0.38524(10) 0.23316(3) 0.01809(14) Uani d . 1 O
C6B 0.45305(5) 0.46235(12) 0.37207(4) 0.01250(15) Uani d . 1 C
C9B 0.35823(5) 0.62229(12) 0.32035(3) 0.01304(15) Uani d . 1 C
H9BA 0.3040 0.5890 0.3072 0.016 Uiso d R 1 H
H9BB 0.3796 0.7108 0.2964 0.016 Uiso d R 1 H
O2B 0.53934(5) 0.32663(10) 0.43389(3) 0.01889(14) Uani d . 1 O
C15B 0.28040(5) 0.61118(11) 0.40822(3) 0.01246(15) Uani d . 1 C
C5B 0.41456(5) 0.47547(12) 0.32217(3) 0.01259(15) Uani d . 1 C
O5B 0.39392(5) 0.95328(10) 0.41568(3) 0.01969(15) Uani d . 1 O
C8B 0.35523(5) 0.68226(11) 0.38045(3) 0.01105(14) Uani d . 1 C
C7B 0.42998(5) 0.60342(12) 0.40924(3) 0.01347(15) Uani d . 1 C
H7BA 0.4745 0.6852 0.4126 0.016 Uiso d R 1 H
H7BB 0.4159 0.5618 0.4458 0.016 Uiso d R 1 H
C4B 0.42922(6) 0.35997(12) 0.28104(4) 0.01408(16) Uani d . 1 C
C12B 0.35277(5) 0.87118(12) 0.38541(3) 0.01239(15) Uani d . 1 C
O4B 0.25208(5) 0.71425(10) 0.44604(3) 0.02013(15) Uani d . 1 O
O3B 0.25196(5) 0.47647(10) 0.39833(3) 0.02214(16) Uani d . 1 O
C2B 0.51995(6) 0.21413(13) 0.34218(4) 0.01749(18) Uani d . 1 C
H2B 0.5556 0.1237 0.3489 0.021 Uiso d R 1 H
C1B 0.50577(5) 0.33063(12) 0.38289(4) 0.01434(16) Uani d . 1 C
C3B 0.48218(6) 0.22939(13) 0.29142(4) 0.01734(18) Uani d . 1 C
H3B 0.4929 0.1497 0.2639 0.021 Uiso d R 1 H
C13B 0.28283(7) 1.11178(12) 0.35446(4) 0.01805(18) Uani d . 1 C
H13BA 0.3348 1.1725 0.3561 0.022 Uiso d R 1 H
H13BB 0.2514 1.1390 0.3874 0.022 Uiso d R 1 H
C11B 0.57929(7) 0.17583(15) 0.44875(4) 0.0243(2) Uani d . 1 C
H11BA 0.6010 0.1863 0.4856 0.029 Uiso d R 1 H
H11BB 0.6235 0.1543 0.4234 0.029 Uiso d R 1 H
H11BC 0.5408 0.0834 0.4474 0.029 Uiso d R 1 H
C14B 0.23644(7) 1.16071(14) 0.30426(4) 0.0225(2) Uani d . 1 C
H14BA 0.2257 1.2806 0.3050 0.027 Uiso d R 1 H
H14BB 0.1852 1.0998 0.3031 0.027 Uiso d R 1 H
H14BC 0.2682 1.1335 0.2720 0.027 Uiso d R 1 H
C16B 0.18071(7) 0.65951(14) 0.47581(5) 0.0236(2) Uani d . 1 C
H16BA 0.1957 0.5742 0.5030 0.028 Uiso d R 1 H
H16BB 0.1407 0.6106 0.4505 0.028 Uiso d R 1 H
C10B 0.40371(8) 0.27010(16) 0.19072(4) 0.0265(2) Uani d . 1 C
H10BA 0.3716 0.3001 0.1587 0.032 Uiso d R 1 H
H10BB 0.3891 0.1577 0.2026 0.032 Uiso d R 1 H
H10BC 0.4612 0.2732 0.1815 0.032 Uiso d R 1 H
C17B 0.14587(7) 0.80945(15) 0.50322(5) 0.0247(2) Uani d . 1 C
H17BA 0.0975 0.7772 0.5235 0.030 Uiso d R 1 H
H17BB 0.1314 0.8930 0.4759 0.030 Uiso d R 1 H
H17BC 0.1859 0.8563 0.5283 0.030 Uiso d R 1 H

loop_
_atom_site_aniso_label
_atom_site_aniso_U_11
_atom_site_aniso_U_22
_atom_site_aniso_U_33
_atom_site_aniso_U_12
_atom_site_aniso_U_13
_atom_site_aniso_U_23
O4A 0.0194(3) 0.0097(3) 0.0235(3) 0.0016(2) -0.0030(3) 0.0003(2)
O6A 0.0159(3) 0.0190(3) 0.0129(3) -0.0033(3) 0.0034(2) -0.0031(2)
O2A 0.0250(4) 0.0194(4) 0.0131(3) 0.0037(3) 0.0023(2) -0.0021(2)
C15A 0.0123(3) 0.0106(4) 0.0122(3) 0.0020(3) 0.0005(3) 0.0009(3)
C8A 0.0125(3) 0.0108(4) 0.0127(3) 0.0008(3) 0.0018(3) -0.0002(3)
C6A 0.0123(3) 0.0117(4) 0.0156(4) 0.0015(3) 0.0026(3) 0.0008(3)
O5A 0.0190(3) 0.0166(3) 0.0208(3) -0.0053(3) 0.0024(3) -0.0036(3)
O1A 0.0195(3) 0.0190(4) 0.0239(3) 0.0077(3) -0.0059(3) -0.0027(3)
C7A 0.0129(3) 0.0132(4) 0.0150(3) 0.0024(3) 0.0004(3) -0.0009(3)
O3A 0.0231(4) 0.0147(4) 0.0303(4) -0.0025(3) -0.0064(3) -0.0018(3)
C5A 0.0145(4) 0.0113(4) 0.0144(3) 0.0012(3) 0.0040(3) 0.0003(3)
C4A 0.0171(4) 0.0142(4) 0.0139(3) 0.0006(3) 0.0040(3) -0.0002(3)
C12A 0.0147(4) 0.0113(4) 0.0150(4) 0.0005(3) 0.0028(3) 0.0002(3)
C9A 0.0176(4) 0.0130(4) 0.0117(3) 0.0031(3) 0.0017(3) 0.0006(3)
C2A 0.0179(4) 0.0154(4) 0.0221(4) 0.0056(3) 0.0033(3) -0.0013(3)
C3A 0.0209(4) 0.0147(4) 0.0187(4) 0.0037(3) 0.0057(3) -0.0029(3)
C1A 0.0121(4) 0.0148(4) 0.0195(4) 0.0022(3) 0.0014(3) -0.0001(3)
C13A 0.0277(5) 0.0097(4) 0.0223(4) 0.0031(4) -0.0009(4) -0.0008(3)
C16A 0.0168(4) 0.0244(5) 0.0135(4) -0.0028(4) 0.0046(3) 0.0003(3)
C14A 0.0292(5) 0.0158(5) 0.0295(5) 0.0041(4) -0.0059(4) 0.0020(4)
C11A 0.0200(4) 0.0219(5) 0.0299(5) 0.0090(4) -0.0071(4) -0.0008(4)
C10A 0.0353(6) 0.0291(6) 0.0181(4) 0.0059(5) -0.0001(4) -0.0088(4)
C17A 0.0213(5) 0.0425(8) 0.0271(5) 0.0099(5) 0.0058(4) -0.0019(5)
O6B 0.0192(3) 0.0095(3) 0.0176(3) 0.0025(2) -0.0044(2) -0.0010(2)
O1B 0.0227(3) 0.0193(4) 0.0122(3) 0.0043(3) -0.0002(2) -0.0031(2)
C6B 0.0128(3) 0.0120(4) 0.0127(3) 0.0012(3) 0.0013(3) 0.0002(3)
C9B 0.0152(4) 0.0129(4) 0.0110(3) 0.0031(3) 0.0003(3) -0.0002(3)
O2B 0.0217(3) 0.0185(4) 0.0164(3) 0.0083(3) -0.0044(3) 0.0001(3)
C15B 0.0138(3) 0.0103(4) 0.0133(3) 0.0005(3) 0.0014(3) 0.0004(3)
C5B 0.0133(4) 0.0119(4) 0.0126(3) 0.0010(3) 0.0019(3) 0.0000(3)
O5B 0.0245(4) 0.0132(3) 0.0213(3) -0.0031(3) -0.0072(3) -0.0007(3)
C8B 0.0121(3) 0.0102(4) 0.0108(3) 0.0008(3) 0.0002(3) 0.0003(3)
C7B 0.0142(4) 0.0140(4) 0.0122(3) 0.0028(3) -0.0009(3) -0.0006(3)
C4B 0.0159(4) 0.0143(4) 0.0120(3) 0.0006(3) 0.0021(3) -0.0004(3)
C12B 0.0135(3) 0.0115(4) 0.0121(3) -0.0007(3) 0.0010(3) 0.0012(3)
O4B 0.0239(3) 0.0156(3) 0.0210(3) -0.0058(3) 0.0122(3) -0.0057(3)
O3B 0.0237(4) 0.0142(3) 0.0286(4) -0.0060(3) 0.0078(3) -0.0051(3)
C2B 0.0183(4) 0.0160(4) 0.0182(4) 0.0066(3) 0.0022(3) -0.0007(3)
C1B 0.0135(4) 0.0157(4) 0.0139(3) 0.0026(3) 0.0003(3) 0.0012(3)
C3B 0.0207(4) 0.0160(4) 0.0154(4) 0.0047(3) 0.0040(3) -0.0018(3)
C13B 0.0269(5) 0.0092(4) 0.0180(4) 0.0033(3) -0.0030(3) -0.0007(3)
C11B 0.0282(5) 0.0227(5) 0.0219(5) 0.0120(4) -0.0050(4) 0.0017(4)
C14B 0.0299(5) 0.0150(5) 0.0227(5) 0.0046(4) -0.0060(4) 0.0020(4)
C16B 0.0255(5) 0.0190(5) 0.0266(5) -0.0060(4) 0.0148(4) -0.0034(4)
C10B 0.0323(6) 0.0308(6) 0.0163(4) 0.0088(5) -0.0020(4) -0.0094(4)
C17B 0.0258(5) 0.0218(5) 0.0267(5) 0.0021(4) 0.0098(4) -0.0017(4)

loop_
_atom_type_symbol
_atom_type_description
_atom_type_scat_dispersion_real
_atom_type_scat_dispersion_imag
_atom_type_scat_source
C C 0.0033 0.0016 'International Tables Vol C Tables 4.2.6.8 and 6.1.1.4'
H H 0.0000 0.0000 'International Tables Vol C Tables 4.2.6.8 and 6.1.1.4'
O O 0.0106 0.0060 'International Tables Vol C Tables 4.2.6.8 and 6.1.1.4'

loop_
_geom_angle_atom_site_label_1
_geom_angle_atom_site_label_2
_geom_angle_atom_site_label_3
_geom_angle
C12A O4A C13A 117.17(8)
C15A O6A C16A 117.83(8)
C4A O2A C10A 116.30(8)
O5A C15A O6A 124.59(8)
O5A C15A C8A 125.39(8)
O6A C15A C8A 109.96(7)
C12A C8A C15A 107.35(7)
C12A C8A C9A 111.99(7)
C15A C8A C9A 110.97(7)
C12A C8A C7A 112.71(8)
C15A C8A C7A 107.35(7)
C9A C8A C7A 106.43(7)
C5A C6A C1A 121.08(9)
C5A C6A C7A 111.80(8)
C1A C6A C7A 127.12(8)
C1A O1A C11A 116.04(8)
C6A C7A C8A 103.30(7)
C6A C7A H7AA 111.2
C8A C7A H7AA 111.2
C6A C7A H7AB 111.1
C8A C7A H7AB 111.1
H7AA C7A H7AB 109.0
C6A C5A C4A 120.64(9)
C6A C5A C9A 111.53(8)
C4A C5A C9A 127.83(8)
O2A C4A C3A 125.13(9)
O2A C4A C5A 116.34(8)
C3A C4A C5A 118.52(9)
O3A C12A O4A 125.10(9)
O3A C12A C8A 125.42(9)
O4A C12A C8A 109.48(8)
C5A C9A C8A 103.62(7)
C5A C9A H9AA 111.0
C8A C9A H9AA 111.0
C5A C9A H9AB 111.0
C8A C9A H9AB 111.1
H9AA C9A H9AB 109.0
C1A C2A C3A 120.59(9)
C1A C2A H2A 119.7
C3A C2A H2A 119.7
C4A C3A C2A 120.62(9)
C4A C3A H3A 119.7
C2A C3A H3A 119.7
O1A C1A C2A 125.29(9)
O1A C1A C6A 116.18(8)
C2A C1A C6A 118.52(9)
O4A C13A C14A 107.53(9)
O4A C13A H13AA 110.2
C14A C13A H13AA 110.2
O4A C13A H13AB 110.2
C14A C13A H13AB 110.2
H13AA C13A H13AB 108.5
O6A C16A C17A 111.42(9)
O6A C16A H16AA 109.3
C17A C16A H16AA 109.3
O6A C16A H16AB 109.4
C17A C16A H16AB 109.4
H16AA C16A H16AB 108.0
C13A C14A H14AA 109.5
C13A C14A H14AB 109.4
H14AA C14A H14AB 109.5
C13A C14A H14AC 109.5
H14AA C14A H14AC 109.5
H14AB C14A H14AC 109.5
O1A C11A H11AA 109.4
O1A C11A H11AB 109.5
H11AA C11A H11AB 109.5
O1A C11A H11AC 109.5
H11AA C11A H11AC 109.5
H11AB C11A H11AC 109.5
O2A C10A H10AA 109.5
O2A C10A H10AB 109.5
H10AA C10A H10AB 109.5
O2A C10A H10AC 109.5
H10AA C10A H10AC 109.5
H10AB C10A H10AC 109.5
C16A C17A H17AA 109.4
C16A C17A H17AB 109.5
H17AA C17A H17AB 109.5
C16A C17A H17AC 109.5
H17AA C17A H17AC 109.5
H17AB C17A H17AC 109.5
C12B O6B C13B 116.51(8)
C4B O1B C10B 116.44(8)
C5B C6B C1B 120.76(8)
C5B C6B C7B 111.40(8)
C1B C6B C7B 127.83(8)
C5B C9B C8B 103.65(7)
C5B C9B H9BA 111.1
C8B C9B H9BA 111.2
C5B C9B H9BB 110.9
C8B C9B H9BB 110.9
H9BA C9B H9BB 109.0
C1B O2B C11B 116.14(8)
O3B C15B O4B 124.10(8)
O3B C15B C8B 124.20(8)
O4B C15B C8B 111.66(8)
C6B C5B C4B 120.83(8)
C6B C5B C9B 111.65(8)
C4B C5B C9B 127.51(8)
C12B C8B C15B 108.32(7)
C12B C8B C9B 112.65(7)
C15B C8B C9B 109.80(7)
C12B C8B C7B 112.93(7)
C15B C8B C7B 106.78(7)
C9B C8B C7B 106.17(7)
C6B C7B C8B 103.40(7)
C6B C7B H7BA 111.0
C8B C7B H7BA 111.0
C6B C7B H7BB 111.1
C8B C7B H7BB 111.2
H7BA C7B H7BB 109.0
O1B C4B C3B 125.38(8)
O1B C4B C5B 115.99(8)
C3B C4B C5B 118.62(9)
O5B C12B O6B 124.76(9)
O5B C12B C8B 125.43(8)
O6B C12B C8B 109.81(7)
C15B O4B C16B 116.86(8)
C1B C2B C3B 120.53(9)
C1B C2B H2B 119.7
C3B C2B H2B 119.8
O2B C1B C2B 125.09(9)
O2B C1B C6B 116.30(8)
C2B C1B C6B 118.61(8)
C4B C3B C2B 120.62(9)
C4B C3B H3B 119.7
C2B C3B H3B 119.7
O6B C13B C14B 107.33(8)
O6B C13B H13BA 110.2
C14B C13B H13BA 110.2
O6B C13B H13BB 110.3
C14B C13B H13BB 110.3
H13BA C13B H13BB 108.5
O2B C11B H11BA 109.5
O2B C11B H11BB 109.5
H11BA C11B H11BB 109.5
O2B C11B H11BC 109.5
H11BA C11B H11BC 109.5
H11BB C11B H11BC 109.5
C13B C14B H14BA 109.4
C13B C14B H14BB 109.4
H14BA C14B H14BB 109.5
C13B C14B H14BC 109.5
H14BA C14B H14BC 109.5
H14BB C14B H14BC 109.5
O4B C16B C17B 107.37(9)
O4B C16B H16BA 110.4
C17B C16B H16BA 110.3
O4B C16B H16BB 110.1
C17B C16B H16BB 110.2
H16BA C16B H16BB 108.5
O1B C10B H10BA 109.4
O1B C10B H10BB 109.5
H10BA C10B H10BB 109.5
O1B C10B H10BC 109.4
H10BA C10B H10BC 109.5
H10BB C10B H10BC 109.5
C16B C17B H17BA 109.5
C16B C17B H17BB 109.5
H17BA C17B H17BB 109.5
C16B C17B H17BC 109.4
H17BA C17B H17BC 109.5
H17BB C17B H17BC 109.5

loop_
_geom_bond_atom_site_label_1
_geom_bond_atom_site_label_2
_geom_bond_distance
O4A C12A 1.3385(12)
O4A C13A 1.4565(12)
O6A C15A 1.3412(11)
O6A C16A 1.4609(11)
O2A C4A 1.3717(12)
O2A C10A 1.4249(13)
C15A O5A 1.2042(12)
C15A C8A 1.5309(12)
C8A C12A 1.5253(13)
C8A C9A 1.5543(12)
C8A C7A 1.5579(12)
C6A C5A 1.3824(13)
C6A C1A 1.3984(13)
C6A C7A 1.5020(13)
O1A C1A 1.3720(12)
O1A C11A 1.4282(13)
C7A H7AA 0.99
C7A H7AB 0.99
O3A C12A 1.2050(12)
C5A C4A 1.4018(13)
C5A C9A 1.5043(13)
C4A C3A 1.3928(14)
C9A H9AA 0.99
C9A H9AB 0.99
C2A C1A 1.3906(14)
C2A C3A 1.4019(14)
C2A H2A 0.95
C3A H3A 0.95
C13A C14A 1.5011(15)
C13A H13AA 0.99
C13A H13AB 0.99
C16A C17A 1.4996(16)
C16A H16AA 0.99
C16A H16AB 0.99
C14A H14AA 0.98
C14A H14AB 0.98
C14A H14AC 0.98
C11A H11AA 0.98
C11A H11AB 0.98
C11A H11AC 0.98
C10A H10AA 0.98
C10A H10AB 0.98
C10A H10AC 0.98
C17A H17AA 0.98
C17A H17AB 0.98
C17A H17AC 0.98
O6B C12B 1.3380(11)
O6B C13B 1.4569(12)
O1B C4B 1.3745(11)
O1B C10B 1.4204(12)
C6B C5B 1.3870(12)
C6B C1B 1.3971(13)
C6B C7B 1.5073(13)
C9B C5B 1.5046(13)
C9B C8B 1.5586(12)
C9B H9BA 0.99
C9B H9BB 0.99
O2B C1B 1.3727(11)
O2B C11B 1.4275(13)
C15B O3B 1.2047(12)
C15B O4B 1.3334(11)
C15B C8B 1.5291(12)
C5B C4B 1.3962(13)
O5B C12B 1.2051(12)
C8B C12B 1.5231(13)
C8B C7B 1.5593(12)
C7B H7BA 0.99
C7B H7BB 0.99
C4B C3B 1.3907(14)
O4B C16B 1.4619(12)
C2B C1B 1.3926(13)
C2B C3B 1.4016(14)
C2B H2B 0.95
C3B H3B 0.95
C13B C14B 1.5059(14)
C13B H13BA 0.99
C13B H13BB 0.99
C11B H11BA 0.98
C11B H11BB 0.98
C11B H11BC 0.98
C14B H14BA 0.98
C14B H14BB 0.98
C14B H14BC 0.98
C16B C17B 1.4978(16)
C16B H16BA 0.99
C16B H16BB 0.99
C10B H10BA 0.98
C10B H10BB 0.98
C10B H10BC 0.98
C17B H17BA 0.98
C17B H17BB 0.98
C17B H17BC 0.98

loop_
_geom_hbond_atom_site_label_D
_geom_hbond_atom_site_label_H
_geom_hbond_atom_site_label_A
_geom_hbond_site_symmetry_A
_geom_hbond_distance_DH
_geom_hbond_distance_HA
_geom_hbond_distance_DA
_geom_hbond_angle_DHA
_geom_hbond_publ_flag
C7A H7AB O3A . 0.99 2.48 2.8639(13) 102 yes
C9A H9AB O5A . 0.99 2.48 2.8501(12) 102 yes
C11A H11AC O3B 2_555 0.98 2.55 3.3757(15) 142 yes
C7B H7BA O5B . 0.99 2.54 2.8778(13) 100 yes
C10B H10BA O5A . 0.98 2.55 3.4685(15) 156 yes
C13A H13AB Cg1 1_545 0.99 2.65 3.6150(10) 164 yes
C13B H13BA Cg2 1_565 0.99 2.67 3.6330(10) 165 yes

loop_
_geom_torsion_atom_site_label_1
_geom_torsion_atom_site_label_2
_geom_torsion_atom_site_label_3
_geom_torsion_atom_site_label_4
_geom_torsion
_geom_torsion_publ_flag
C11A O1A C1A C2A 13.47(14) yes
C11A O1A C1A C6A -165.90(9) no
C10A O2A C4A C3A 2.88(15) yes
C10A O2A C4A C5A -177.45(9) no
C13A O4A C12A O3A 1.10(14) no
C13A O4A C12A C8A -178.86(7) no
C12A O4A C13A C14A -157.88(9) no
C16A O6A C15A O5A 1.19(13) no
C16A O6A C15A C8A 178.39(8) no
C15A O6A C16A C17A 81.15(11) yes
C10B O1B C4B C5B 178.94(9) no
C10B O1B C4B C3B -1.98(15) yes
C11B O2B C1B C2B -12.14(14) yes
C11B O2B C1B C6B 167.39(9) no
C16B O4B C15B O3B -1.71(13) no
C16B O4B C15B C8B -179.60(8) no
C15B O4B C16B C17B -163.66(9) yes
C13B O6B C12B O5B -4.22(13) no
C13B O6B C12B C8B 175.15(7) no
C12B O6B C13B C14B 165.24(8) no
O1A C1A C6A C7A -1.50(14) no
C2A C1A C6A C5A -0.77(14) no
C2A C1A C6A C7A 179.08(9) no
O1A C1A C2A C3A -179.68(9) no
C6A C1A C2A C3A -0.33(14) no
O1A C1A C6A C5A 178.64(8) no
C1A C2A C3A C4A 0.75(15) no
C2A C3A C4A C5A -0.08(15) no
C2A C3A C4A O2A 179.59(9) no
O2A C4A C5A C9A -0.94(14) no
C3A C4A C5A C9A 178.75(9) no
O2A C4A C5A C6A 179.29(9) no
C3A C4A C5A C6A -1.02(14) no
C4A C5A C6A C7A -178.41(8) no
C4A C5A C9A C8A -170.03(9) no
C4A C5A C6A C1A 1.46(14) no
C9A C5A C6A C1A -178.34(8) no
C6A C5A C9A C8A 9.75(10) no
C9A C5A C6A C7A 1.79(11) no
C1A C6A C7A C8A 167.68(9) no
C5A C6A C7A C8A -12.45(10) no
C6A C7A C8A C9A 17.84(9) no
C6A C7A C8A C12A 140.97(7) no
C6A C7A C8A C15A -101.03(8) no
C9A C8A C12A O3A 125.61(10) no
C9A C8A C12A O4A -54.43(10) no
C7A C8A C12A O4A -174.41(7) no
C7A C8A C12A O3A 5.63(13) no
C12A C8A C9A C5A -140.51(7) no
C7A C8A C15A O6A -79.95(9) no
C9A C8A C15A O5A -18.69(12) no
C9A C8A C15A O6A 164.13(7) no
C12A C8A C15A O5A -141.35(9) no
C15A C8A C12A O3A -112.36(10) no
C15A C8A C12A O4A 67.60(9) no
C7A C8A C15A O5A 97.23(10) no
C7A C8A C9A C5A -16.93(9) no
C12A C8A C15A O6A 41.47(9) no
C15A C8A C9A C5A 99.55(8) no
O2B C1B C6B C7B 1.61(14) no
C2B C1B C6B C5B 1.06(13) no
C2B C1B C6B C7B -178.82(9) no
C6B C1B C2B C3B 0.17(14) no
O2B C1B C6B C5B -178.51(8) no
O2B C1B C2B C3B 179.70(9) no
C1B C2B C3B C4B -0.74(15) no
C2B C3B C4B O1B -178.99(9) no
C2B C3B C4B C5B 0.07(15) no
O1B C4B C5B C9B 1.02(14) no
C3B C4B C5B C6B 1.17(14) no
O1B C4B C5B C6B -179.69(8) no
C3B C4B C5B C9B -178.13(9) no
C4B C5B C6B C1B -1.75(14) no
C4B C5B C6B C7B 178.15(8) no
C6B C5B C9B C8B -9.82(10) no
C4B C5B C9B C8B 169.52(9) no
C9B C5B C6B C1B 177.64(8) no
C9B C5B C6B C7B -2.46(10) no
C5B C6B C7B C8B 13.59(9) no
C1B C6B C7B C8B -166.52(9) no
C6B C7B C8B C9B -18.96(9) no
C6B C7B C8B C12B -142.89(7) no
C6B C7B C8B C15B 98.17(7) no
C7B C8B C15B O4B 97.02(8) no
C9B C8B C15B O3B 33.83(11) no
C9B C8B C15B O4B -148.28(7) no
C12B C8B C15B O3B 157.23(8) no
C12B C8B C15B O4B -24.88(9) no
C7B C8B C9B C5B 17.67(9) no
C12B C8B C9B C5B 141.78(7) no
C15B C8B C9B C5B -97.41(8) no
C7B C8B C12B O5B -12.83(12) no
C7B C8B C12B O6B 167.81(7) no
C9B C8B C12B O5B -133.12(9) no
C9B C8B C12B O6B 47.52(9) no
C15B C8B C12B O5B 105.21(10) no
C15B C8B C12B O6B -74.15(8) no
C7B C8B C15B O3B -80.86(10) no

loop_
_cod_related_entry_id
_cod_related_entry_database
_cod_related_entry_code
1 ChemSpider 24734561
